data_9008107
loop_
_publ_author_name
'Mazzi, F.'
'Rossi, G.'

_publ_section_title
;
 The crystal structure of taramellite Ba2(Fe,Ti,Mg)2H2(O2(Si4O12))
;
_journal_name_full 'Zeitschrift fur Kristallographie'
_journal_page_first 243
_journal_page_last 257
_journal_volume 121
_journal_year 1965
_chemical_compound_source 'Fresno County, California, USA'
_chemical_formula_sum 'Ba Fe0.5 O7 Si2 Ti0.5'
_chemical_name_mineral Taramellite
_space_group_IT_number 59
_symmetry_space_group_name_Hall '-P 2ab 2a'
_symmetry_space_group_name_H-M 'P m m n :2'
_cell_angle_alpha 90
_cell_angle_beta 90
_cell_angle_gamma 90
_cell_length_a 13.95
_cell_length_b 12.21
_cell_length_c 7.15
_cell_formula_units_Z 8
_cell_volume 1217.856
_database_code_amcsd 0010620
_exptl_crystal_density_diffrn 3.898
_cod_original_sg_symbol_H-M 'P m m n'
_cod_original_formula_sum 'Ba (Fe.5 Ti.5) Si2 O7'
_cod_database_code 9008107

loop_
_space_group_symop_operation_xyz
x,y,z
x,1/2-y,z
-x,1/2+y,-z
1/2-x,y,z
1/2+x,-y,-z
1/2+x,1/2+y,-z
1/2-x,1/2-y,z
-x,-y,-z

loop_
_atom_site_label
_atom_site_fract_x
_atom_site_fract_y
_atom_site_fract_z
_atom_site_occupancy
_atom_site_U_iso_or_equiv
Ba1 0.25000 0.75000 0.24000 1.00000 0.00773
Ba2 0.25000 0.25000 0.46200 1.00000 0.00773
Ba3 0.47300 0.25000 0.00900 1.00000 0.00773
Fe 0.49800 0.12800 0.52500 0.50000 0.00798
Ti 0.49800 0.12800 0.52500 0.50000 0.00798
Si1 0.36600 0.01000 0.21200 1.00000 0.00127
Si2 0.64300 0.02700 0.21100 1.00000 0.00127
O1 0.25000 -0.01300 0.21100 1.00000 0.00621
O2 0.75000 0.97900 0.27500 1.00000 0.00621
O3 0.57900 0.25000 0.40800 1.00000 0.00621
O4 0.57800 0.75000 0.35700 1.00000 0.00621
O5 0.61000 0.96300 0.01400 1.00000 0.00621
O6 0.39700 0.12000 0.33200 1.00000 0.00621
O7 0.40800 0.89400 0.26600 1.00000 0.00621
O8 0.65100 0.15500 0.13200 1.00000 0.00621
O9 0.57200 0.00300 0.38500 1.00000 0.00621

loop_
_cod_related_entry_id
_cod_related_entry_database
_cod_related_entry_code
1 AMCSD 0010620
